data_7004915
loop_
_publ_author_name
'Levason, William'
'Nirwan, Manisha'
'Ratnani, Raju'
'Reid, Gillian'
'Tsoureas, Nikolaos'
'Webster, Michael'

_publ_section_title
;
 Transition metal complexes with wide-angle dithio-, diseleno- and
 ditelluroethers: properties and structural systematics.
;
_journal_issue 4
_journal_name_full 'Dalton transactions (Cambridge, England : 2003)'
_journal_page_first 439
_journal_page_last 448
_journal_paper_doi 10.1039/b613501c
_journal_year 2007
_chemical_formula_moiety 'C20 H28 Cl2 Ru S4'
_chemical_formula_sum 'C20 H28 Cl2 Ru S4'
_chemical_formula_weight 568.63
_chemical_name_common
;trans-dichlorobis(1,2-
bis(methylthiomethyl)benzene)ruthenium(ii)
;
_chemical_name_systematic
;
trans-dichlorobis(1,2-bis(methylthiomethyl)benzene)ruthenium(II)
;
_space_group_IT_number 14
_symmetry_cell_setting monoclinic
_symmetry_Int_Tables_number 14
_symmetry_space_group_name_Hall '-P 2ybc'
_symmetry_space_group_name_H-M 'P 1 21/c 1'
_atom_sites_solution_hydrogens geom
_atom_sites_solution_primary direct
_atom_sites_solution_secondary difmap
_audit_creation_date 2006-03-16
_audit_creation_method 'SHELXL-97 + hand edit'
_cell_angle_alpha 90.00
_cell_angle_beta 101.282(10)
_cell_angle_gamma 90.00
_cell_formula_units_Z 2
_cell_length_a 8.401(2)
_cell_length_b 9.182(2)
_cell_length_c 15.308(3)
_cell_measurement_reflns_used 2752
_cell_measurement_temperature 120(2)
_cell_measurement_theta_max 27.48
_cell_measurement_theta_min 2.91
_cell_volume 1158.0(4)
_computing_structure_refinement 'SHELXL-97 (Sheldrick, 1997)'
_computing_structure_solution 'SHELXS-97 (Sheldrick, 1997)'
_diffrn_ambient_temperature 120(2)
_diffrn_measured_fraction_theta_full 0.996
_diffrn_measured_fraction_theta_max 0.996
_diffrn_measurement_device_type 'area detector, Nonius Kappa ccd'
_diffrn_measurement_method '\f and \w scans'
_diffrn_radiation_monochromator '10cm confocal mirrors'
_diffrn_radiation_source 'Nonius rotating anode'
_diffrn_radiation_type MoK\a
_diffrn_radiation_wavelength 0.71073
_diffrn_reflns_av_R_equivalents 0.0379
_diffrn_reflns_av_sigmaI/netI 0.0321
_diffrn_reflns_limit_h_max 10
_diffrn_reflns_limit_h_min -10
_diffrn_reflns_limit_k_max 11
_diffrn_reflns_limit_k_min -11
_diffrn_reflns_limit_l_max 19
_diffrn_reflns_limit_l_min -19
_diffrn_reflns_number 11787
_diffrn_reflns_theta_full 27.50
_diffrn_reflns_theta_max 27.50
_diffrn_reflns_theta_min 3.32
_diffrn_standards_decay_% 0
_diffrn_standards_number 0
_exptl_absorpt_coefficient_mu 1.273
_exptl_absorpt_correction_T_max 1.0000
_exptl_absorpt_correction_T_min 0.8164
_exptl_absorpt_correction_type multi-scan
_exptl_absorpt_process_details 'G.M. Sheldrick, (2003). SADABS. Version 2.10. Bruker AXS Inc.'
_exptl_crystal_colour yellow
_exptl_crystal_density_diffrn 1.631
_exptl_crystal_density_method 'not measured'
_exptl_crystal_description block
_exptl_crystal_F_000 580
_exptl_crystal_size_max 0.05
_exptl_crystal_size_mid 0.03
_exptl_crystal_size_min 0.03
_refine_diff_density_max 0.655
_refine_diff_density_min -0.543
_refine_diff_density_rms 0.078
_refine_ls_extinction_method none
_refine_ls_goodness_of_fit_ref 1.035
_refine_ls_hydrogen_treatment noref
_refine_ls_matrix_type full
_refine_ls_number_parameters 126
_refine_ls_number_reflns 2645
_refine_ls_number_restraints 0
_refine_ls_restrained_S_all 1.035
_refine_ls_R_factor_all 0.0345
_refine_ls_R_factor_gt 0.0267
_refine_ls_shift/su_max 0.000
_refine_ls_shift/su_mean 0.000
_refine_ls_structure_factor_coef Fsqd
_refine_ls_weighting_details 'w=1/[\s^2^(Fo^2^)+(0.0245P)^2^+1.0774P] where P=(Fo^2^+2Fc^2^)/3'
_refine_ls_weighting_scheme calc
_refine_ls_wR_factor_gt 0.0607
_refine_ls_wR_factor_ref 0.0643
_reflns_number_gt 2311
_reflns_number_total 2645
_reflns_threshold_expression I>2sigma(I)
_cod_data_source_file b613501c.txt
_cod_data_source_block 06nts003
_cod_original_cell_volume 1158.1(4)
_cod_original_sg_symbol_H-M 'P 21/c'
_cod_database_code 7004915

loop_
_symmetry_equiv_pos_as_xyz
'x, y, z'
'-x, y+1/2, -z+1/2'
'-x, -y, -z'
'x, -y-1/2, z-1/2'

loop_
_atom_site_label
_atom_site_type_symbol
_atom_site_fract_x
_atom_site_fract_y
_atom_site_fract_z
_atom_site_U_iso_or_equiv
_atom_site_adp_type
_atom_site_occupancy
_atom_site_symmetry_multiplicity
_atom_site_calc_flag
_atom_site_refinement_flags
_atom_site_disorder_assembly
_atom_site_disorder_group
Ru1 Ru 0.5000 0.0000 0.0000 0.01691(8) Uani 1 2 d S . .
Cl1 Cl 0.57648(7) -0.16067(6) 0.12635(4) 0.02492(14) Uani 1 1 d . . .
S1 S 0.44748(7) 0.17250(6) 0.10477(4) 0.02265(14) Uani 1 1 d . . .
S2 S 0.78103(7) 0.03633(6) 0.01123(4) 0.02040(13) Uani 1 1 d . . .
C1 C 0.4108(3) 0.3516(3) 0.05715(18) 0.0316(6) Uani 1 1 d . . .
H1A H 0.3879 0.4192 0.1026 0.047 Uiso 1 1 calc R . .
H1B H 0.3176 0.3482 0.0074 0.047 Uiso 1 1 calc R . .
H1C H 0.5070 0.3847 0.0355 0.047 Uiso 1 1 calc R . .
C2 C 0.6157(3) 0.2092(3) 0.19740(15) 0.0266(5) Uani 1 1 d . . .
H2A H 0.5710 0.2553 0.2459 0.032 Uiso 1 1 calc R . .
H2B H 0.6637 0.1149 0.2202 0.032 Uiso 1 1 calc R . .
C3 C 0.7498(3) 0.3049(3) 0.17733(14) 0.0242(5) Uani 1 1 d . . .
C4 C 0.7451(3) 0.4542(3) 0.19398(17) 0.0321(6) Uani 1 1 d . . .
H4 H 0.6566 0.4931 0.2167 0.038 Uiso 1 1 calc R . .
C5 C 0.8663(3) 0.5469(3) 0.17814(18) 0.0356(6) Uani 1 1 d . . .
H5 H 0.8596 0.6485 0.1886 0.043 Uiso 1 1 calc R . .
C6 C 0.9973(3) 0.4904(3) 0.14687(18) 0.0341(6) Uani 1 1 d . . .
H6 H 1.0819 0.5528 0.1365 0.041 Uiso 1 1 calc R . .
C7 C 1.0045(3) 0.3419(3) 0.13065(16) 0.0291(6) Uani 1 1 d . . .
H7 H 1.0955 0.3035 0.1101 0.035 Uiso 1 1 calc R . .
C8 C 0.8810(3) 0.2483(3) 0.14386(14) 0.0234(5) Uani 1 1 d . . .
C9 C 0.8941(3) 0.0903(3) 0.12114(14) 0.0230(5) Uani 1 1 d . . .
H9A H 0.8551 0.0312 0.1668 0.028 Uiso 1 1 calc R . .
H9B H 1.0101 0.0665 0.1245 0.028 Uiso 1 1 calc R . .
C10 C 0.8248(3) 0.1865(3) -0.05627(15) 0.0264(5) Uani 1 1 d . . .
H10A H 0.7754 0.2756 -0.0384 0.040 Uiso 1 1 calc R . .
H10B H 0.7801 0.1659 -0.1191 0.040 Uiso 1 1 calc R . .
H10C H 0.9426 0.1995 -0.0480 0.040 Uiso 1 1 calc R . .

loop_
_atom_site_aniso_label
_atom_site_aniso_U_11
_atom_site_aniso_U_22
_atom_site_aniso_U_33
_atom_site_aniso_U_23
_atom_site_aniso_U_13
_atom_site_aniso_U_12
Ru1 0.01875(14) 0.01877(14) 0.01476(13) 0.00239(10) 0.00709(9) 0.00214(10)
Cl1 0.0273(3) 0.0273(3) 0.0217(3) 0.0093(2) 0.0088(2) 0.0048(2)
S1 0.0219(3) 0.0248(3) 0.0235(3) -0.0031(2) 0.0100(2) 0.0013(2)
S2 0.0214(3) 0.0229(3) 0.0185(3) 0.0000(2) 0.0078(2) 0.0011(2)
C1 0.0284(14) 0.0234(13) 0.0410(15) -0.0043(11) 0.0023(11) 0.0057(10)
C2 0.0271(13) 0.0363(14) 0.0184(11) -0.0056(10) 0.0088(10) 0.0030(11)
C3 0.0267(13) 0.0280(13) 0.0163(11) -0.0021(9) 0.0006(9) 0.0022(10)
C4 0.0306(14) 0.0336(14) 0.0284(13) -0.0119(11) -0.0029(11) 0.0079(11)
C5 0.0373(16) 0.0261(13) 0.0360(14) -0.0063(11) -0.0107(12) 0.0017(11)
C6 0.0378(15) 0.0321(14) 0.0292(13) 0.0022(11) -0.0012(11) -0.0064(12)
C7 0.0280(14) 0.0350(14) 0.0244(12) -0.0005(11) 0.0053(10) -0.0008(11)
C8 0.0265(13) 0.0269(12) 0.0157(10) 0.0001(9) 0.0013(9) 0.0023(10)
C9 0.0218(12) 0.0275(13) 0.0196(11) 0.0001(10) 0.0039(9) 0.0030(9)
C10 0.0289(13) 0.0310(13) 0.0210(11) 0.0052(10) 0.0086(10) -0.0020(10)

loop_
_atom_type_symbol
_atom_type_description
_atom_type_scat_dispersion_real
_atom_type_scat_dispersion_imag
_atom_type_scat_source
C C 0.0033 0.0016 'International Tables Vol C Tables 4.2.6.8 and 6.1.1.4'
H H 0.0000 0.0000 'International Tables Vol C Tables 4.2.6.8 and 6.1.1.4'
S S 0.1246 0.1234 'International Tables Vol C Tables 4.2.6.8 and 6.1.1.4'
Cl Cl 0.1484 0.1585 'International Tables Vol C Tables 4.2.6.8 and 6.1.1.4'
Ru Ru -1.2594 0.8363 'International Tables Vol C Tables 4.2.6.8 and 6.1.1.4'

loop_
_geom_angle_atom_site_label_1
_geom_angle_atom_site_label_2
_geom_angle_atom_site_label_3
_geom_angle
_geom_angle_site_symmetry_1
_geom_angle_site_symmetry_3
_geom_angle_publ_flag
S1 Ru1 S1 180.00(3) . 3_655 ?
S1 Ru1 S2 80.01(2) . 3_655 ?
S1 Ru1 S2 99.99(2) 3_655 3_655 ?
S1 Ru1 S2 99.99(2) . . ?
S1 Ru1 S2 80.01(2) 3_655 . ?
S2 Ru1 S2 180.00(3) 3_655 . ?
S1 Ru1 Cl1 85.49(3) . . ?
S1 Ru1 Cl1 94.51(3) 3_655 . ?
S2 Ru1 Cl1 94.45(2) 3_655 . ?
S2 Ru1 Cl1 85.55(2) . . ?
S1 Ru1 Cl1 94.51(3) . 3_655 ?
S1 Ru1 Cl1 85.49(3) 3_655 3_655 ?
S2 Ru1 Cl1 85.55(2) 3_655 3_655 ?
S2 Ru1 Cl1 94.45(2) . 3_655 ?
Cl1 Ru1 Cl1 180.00(3) . 3_655 ?
C1 S1 C2 101.00(12) . . ?
C1 S1 Ru1 112.22(9) . . ?
C2 S1 Ru1 115.66(8) . . ?
C10 S2 C9 101.09(11) . . ?
C10 S2 Ru1 112.33(8) . . ?
C9 S2 Ru1 115.94(8) . . ?
S1 C1 H1A 109.5 . . ?
S1 C1 H1B 109.5 . . ?
H1A C1 H1B 109.5 . . ?
S1 C1 H1C 109.5 . . ?
H1A C1 H1C 109.5 . . ?
H1B C1 H1C 109.5 . . ?
C3 C2 S1 116.42(16) . . ?
C3 C2 H2A 108.2 . . ?
S1 C2 H2A 108.2 . . ?
C3 C2 H2B 108.2 . . ?
S1 C2 H2B 108.2 . . ?
H2A C2 H2B 107.3 . . ?
C4 C3 C8 118.8(2) . . ?
C4 C3 C2 119.1(2) . . ?
C8 C3 C2 122.1(2) . . ?
C5 C4 C3 121.6(2) . . ?
C5 C4 H4 119.2 . . ?
C3 C4 H4 119.2 . . ?
C6 C5 C4 119.4(3) . . ?
C6 C5 H5 120.3 . . ?
C4 C5 H5 120.3 . . ?
C5 C6 C7 119.7(3) . . ?
C5 C6 H6 120.2 . . ?
C7 C6 H6 120.2 . . ?
C6 C7 C8 121.4(2) . . ?
C6 C7 H7 119.3 . . ?
C8 C7 H7 119.3 . . ?
C7 C8 C3 119.0(2) . . ?
C7 C8 C9 118.2(2) . . ?
C3 C8 C9 122.7(2) . . ?
C8 C9 S2 115.22(16) . . ?
C8 C9 H9A 108.5 . . ?
S2 C9 H9A 108.5 . . ?
C8 C9 H9B 108.5 . . ?
S2 C9 H9B 108.5 . . ?
H9A C9 H9B 107.5 . . ?
S2 C10 H10A 109.5 . . ?
S2 C10 H10B 109.5 . . ?
H10A C10 H10B 109.5 . . ?
S2 C10 H10C 109.5 . . ?
H10A C10 H10C 109.5 . . ?
H10B C10 H10C 109.5 . . ?

loop_
_geom_bond_atom_site_label_1
_geom_bond_atom_site_label_2
_geom_bond_distance
_geom_bond_site_symmetry_2
_geom_bond_publ_flag
Ru1 S1 2.3565(6) . ?
Ru1 S1 2.3565(6) 3_655 ?
Ru1 S2 2.3571(8) 3_655 ?
Ru1 S2 2.3571(8) . ?
Ru1 Cl1 2.4175(6) . ?
Ru1 Cl1 2.4175(6) 3_655 ?
S1 C1 1.801(3) . ?
S1 C2 1.827(2) . ?
S2 C10 1.803(2) . ?
S2 C9 1.831(2) . ?
C1 H1A 0.9800 . ?
C1 H1B 0.9800 . ?
C1 H1C 0.9800 . ?
C2 C3 1.507(3) . ?
C2 H2A 0.9900 . ?
C2 H2B 0.9900 . ?
C3 C4 1.396(3) . ?
C3 C8 1.403(3) . ?
C4 C5 1.385(4) . ?
C4 H4 0.9500 . ?
C5 C6 1.384(4) . ?
C5 H5 0.9500 . ?
C6 C7 1.389(4) . ?
C6 H6 0.9500 . ?
C7 C8 1.392(3) . ?
C7 H7 0.9500 . ?
C8 C9 1.501(3) . ?
C9 H9A 0.9900 . ?
C9 H9B 0.9900 . ?
C10 H10A 0.9800 . ?
C10 H10B 0.9800 . ?
C10 H10C 0.9800 . ?

loop_
_geom_torsion_atom_site_label_1
_geom_torsion_atom_site_label_2
_geom_torsion_atom_site_label_3
_geom_torsion_atom_site_label_4
_geom_torsion
_geom_torsion_site_symmetry_1
_geom_torsion_site_symmetry_2
_geom_torsion_site_symmetry_3
_geom_torsion_site_symmetry_4
_geom_torsion_publ_flag
S2 Ru1 S1 C1 -94.77(10) 3_655 . . . ?
S2 Ru1 S1 C1 85.23(10) . . . . ?
Cl1 Ru1 S1 C1 169.90(10) . . . . ?
Cl1 Ru1 S1 C1 -10.10(10) 3_655 . . . ?
S2 Ru1 S1 C2 150.09(9) 3_655 . . . ?
S2 Ru1 S1 C2 -29.91(9) . . . . ?
Cl1 Ru1 S1 C2 54.76(9) . . . . ?
Cl1 Ru1 S1 C2 -125.24(9) 3_655 . . . ?
S1 Ru1 S2 C10 -83.48(9) . . . . ?
S1 Ru1 S2 C10 96.52(9) 3_655 . . . ?
Cl1 Ru1 S2 C10 -168.10(9) . . . . ?
Cl1 Ru1 S2 C10 11.90(9) 3_655 . . . ?
S1 Ru1 S2 C9 32.06(9) . . . . ?
S1 Ru1 S2 C9 -147.94(9) 3_655 . . . ?
Cl1 Ru1 S2 C9 -52.57(9) . . . . ?
Cl1 Ru1 S2 C9 127.43(9) 3_655 . . . ?
C1 S1 C2 C3 -44.8(2) . . . . ?
Ru1 S1 C2 C3 76.63(19) . . . . ?
S1 C2 C3 C4 94.5(2) . . . . ?
S1 C2 C3 C8 -86.6(3) . . . . ?
C8 C3 C4 C5 0.1(4) . . . . ?
C2 C3 C4 C5 179.0(2) . . . . ?
C3 C4 C5 C6 -1.4(4) . . . . ?
C4 C5 C6 C7 0.9(4) . . . . ?
C5 C6 C7 C8 1.0(4) . . . . ?
C6 C7 C8 C3 -2.4(4) . . . . ?
C6 C7 C8 C9 177.4(2) . . . . ?
C4 C3 C8 C7 1.8(3) . . . . ?
C2 C3 C8 C7 -177.1(2) . . . . ?
C4 C3 C8 C9 -178.0(2) . . . . ?
C2 C3 C8 C9 3.2(3) . . . . ?
C7 C8 C9 S2 -97.2(2) . . . . ?
C3 C8 C9 S2 82.6(2) . . . . ?
C10 S2 C9 C8 42.4(2) . . . . ?
Ru1 S2 C9 C8 -79.35(18) . . . . ?
